data_4118983
loop_
_publ_author_name
'May Nyman'
'Todd M. Alam'

_publ_contact_author_address
;Oregon State University
Department of Chemistry
153 Gilbert Hall
Corvallis, OR, USA 97331
;
_publ_contact_author_email May.Nyman@oregonstate.edu
_publ_contact_author_name 'Dr. May NYMAN'
_publ_section_title
;
 Dynamics of Uranyl Peroxide Nanocapsules
;
_journal_name_full 'Journal of the American Chemical Society'
_journal_page_first 20131
_journal_page_last 20138
_journal_paper_doi 10.1021/ja308673f
_journal_volume 134
_journal_year 2012
_chemical_formula_moiety 'O120 U24 4(O2) 72(O) 21(Na) 2(Li)'
_chemical_formula_sum 'Li2 Na21 O200 U24'
_chemical_formula_weight 9409.2432
_chemical_name_common 'lithium sodium U24'
_chemical_name_systematic
;
 ?
;
_space_group_IT_number 12
_symmetry_cell_setting monoclinic
_symmetry_space_group_name_Hall '-C 2y'
_symmetry_space_group_name_H-M 'C 1 2/m 1'
_atom_sites_solution_hydrogens none
_atom_sites_solution_primary direct
_atom_sites_solution_secondary difmap
_audit_creation_method SHELXL-97
_cell_angle_alpha 90.00
_cell_angle_beta 132.2590(10)
_cell_angle_gamma 90.00
_cell_formula_units_Z 2
_cell_length_a 26.184(2)
_cell_length_b 26.175(2)
_cell_length_c 18.4154(17)
_cell_measurement_reflns_used 654
_cell_measurement_temperature 188(2)
_cell_measurement_theta_max 28.19
_cell_measurement_theta_min 1.0
_cell_volume 9341.2(13)
_computing_cell_refinement 'SMART 5.054 (Bruker, 1998)'
_computing_data_collection 'SMART 5.054 (Bruker, 1998)'
_computing_data_reduction 'SAINT 6.02 (Bruker, 2001)'
_computing_molecular_graphics 'SHELXTL 5.1  (Bruker, 1998)'
_computing_publication_material 'SHELXTL 5.1  (Bruker, 1998)'
_computing_structure_refinement 'SHELXL-97 (Sheldrick, 1997)'
_computing_structure_solution 'SHELXTL 5.1  (Bruker, 1998'
_diffrn_ambient_temperature 188(2)
_diffrn_detector_area_resol_mean 0
_diffrn_measured_fraction_theta_full 0.923
_diffrn_measured_fraction_theta_max 0.923
_diffrn_measurement_device_type 'CCD area detector'
_diffrn_measurement_method 'phi and omega scans'
_diffrn_radiation_monochromator graphite
_diffrn_radiation_source 'fine-focus sealed tube'
_diffrn_radiation_type MoK\a
_diffrn_radiation_wavelength 0.71073
_diffrn_reflns_av_R_equivalents 0.0465
_diffrn_reflns_av_sigmaI/netI 0.0440
_diffrn_reflns_limit_h_max 33
_diffrn_reflns_limit_h_min -32
_diffrn_reflns_limit_k_max 34
_diffrn_reflns_limit_k_min -34
_diffrn_reflns_limit_l_max 23
_diffrn_reflns_limit_l_min -24
_diffrn_reflns_number 39633
_diffrn_reflns_theta_full 28.19
_diffrn_reflns_theta_max 28.19
_diffrn_reflns_theta_min 1.35
_exptl_absorpt_coefficient_mu 41.596
_exptl_absorpt_correction_type empirical
_exptl_absorpt_process_details 'Bruker 2000'
_exptl_crystal_colour yellow
_exptl_crystal_density_diffrn 3.345
_exptl_crystal_description tetrahedron
_exptl_crystal_F_000 12456
_refine_diff_density_max 3.060
_refine_diff_density_min -2.220
_refine_diff_density_rms 0.302
_refine_ls_extinction_method none
_refine_ls_goodness_of_fit_ref 0.975
_refine_ls_hydrogen_treatment none
_refine_ls_matrix_type full
_refine_ls_number_parameters 604
_refine_ls_number_reflns 10851
_refine_ls_number_restraints 0
_refine_ls_restrained_S_all 0.975
_refine_ls_R_factor_all 0.0426
_refine_ls_R_factor_gt 0.0336
_refine_ls_shift/su_max 0.031
_refine_ls_shift/su_mean 0.001
_refine_ls_structure_factor_coef Fsqd
_refine_ls_weighting_details 'calc w=1/[\s^2^(Fo^2^)+(0.0476P)^2^+244.4967P] where P=(Fo^2^+2Fc^2^)/3'
_refine_ls_weighting_scheme calc
_refine_ls_wR_factor_gt 0.0868
_refine_ls_wR_factor_ref 0.0912
_reflns_number_gt 9352
_reflns_number_total 10851
_reflns_threshold_expression >2sigma(I)
_cod_data_source_file ja308673f_si_002.cif
_cod_data_source_block linau24_c2_m
_cod_original_cell_volume 9341.3(15)
_cod_original_sg_symbol_H-M 'C 2/m'
_cod_original_formula_sum 'Li2 Na21 O200 U24 '
_cod_database_code 4118983

loop_
_symmetry_equiv_pos_as_xyz
'x, y, z'
'-x, y, -z'
'x+1/2, y+1/2, z'
'-x+1/2, y+1/2, -z'
'-x, -y, -z'
'x, -y, z'
'-x+1/2, -y+1/2, -z'
'x+1/2, -y+1/2, z'

loop_
_atom_site_label
_atom_site_type_symbol
_atom_site_fract_x
_atom_site_fract_y
_atom_site_fract_z
_atom_site_U_iso_or_equiv
_atom_site_adp_type
_atom_site_occupancy
_atom_site_symmetry_multiplicity
_atom_site_calc_flag
_atom_site_refinement_flags
U1 U 0.32745(2) 0.0000 0.37902(3) 0.01280(9) Uani 1 2 d S
U2 U -0.13660(2) 0.0000 -0.45094(3) 0.01340(9) Uani 1 2 d S
U3 U 0.093911(15) 0.215250(12) -0.03531(2) 0.01348(7) Uani 1 1 d .
U4 U 0.230946(15) 0.112465(11) 0.41172(2) 0.01294(7) Uani 1 1 d .
U5 U 0.120637(15) 0.217625(11) 0.21403(2) 0.01314(7) Uani 1 1 d .
U6 U 0.30133(2) 0.0000 0.14364(3) 0.01448(9) Uani 1 2 d S
U7 U 0.06275(2) 0.0000 -0.28707(3) 0.01774(10) Uani 1 2 d S
U8 U 0.181377(16) 0.111620(12) -0.07103(2) 0.01505(8) Uani 1 1 d .
Na1 Na 0.0868(3) 0.0000 -0.0427(5) 0.0372(14) Uani 1 2 d S
Na2 Na 0.0000 0.1067(2) 0.0000 0.0332(13) Uani 1 2 d S
Na3 Na 0.3845(2) 0.14416(17) 0.6935(3) 0.0332(9) Uani 1 1 d .
Na4 Na 0.4890(3) 0.1401(2) 0.3225(4) 0.0491(13) Uani 1 1 d .
Na5 Na 0.1153(4) 0.0000 0.2063(5) 0.0495(18) Uani 1 2 d S
Na6 Na 0.3069(4) 0.2396(3) 0.1175(5) 0.0504(17) Uani 0.75 1 d P
Na7 Na 0.2255(5) 0.0678(3) -0.2560(6) 0.0303(18) Uani 0.50 1 d P
Na8 Na 0.1809(5) 0.2420(3) 0.4893(6) 0.036(2) Uani 0.50 1 d P
O1 O 0.1449(3) 0.1757(2) 0.3502(4) 0.0155(12) Uani 1 1 d .
O2 O 0.1991(3) 0.1731(2) 0.0404(4) 0.0172(12) Uani 1 1 d .
O3 O 0.3198(3) 0.0524(2) 0.4757(4) 0.0157(12) Uani 1 1 d .
O4 O 0.0111(3) 0.2571(2) 0.1129(4) 0.0175(12) Uani 1 1 d .
O5 O 0.3358(3) 0.0501(2) 0.2790(4) 0.0166(12) Uani 1 1 d .
O6 O 0.2305(3) 0.0523(2) 0.5061(4) 0.0157(12) Uani 1 1 d .
O7 O -0.0194(3) 0.2301(2) -0.1907(4) 0.0171(12) Uani 1 1 d .
O8 O 0.3904(5) 0.0000 0.1986(7) 0.0225(19) Uani 1 2 d S
O9 O 0.0906(3) 0.1739(2) -0.1549(5) 0.0199(13) Uani 1 1 d .
O10 O 0.1585(3) 0.2764(2) 0.2844(5) 0.0212(13) Uani 1 1 d .
O11 O 0.1273(3) 0.2729(2) -0.0473(5) 0.0203(13) Uani 1 1 d .
O12 O -0.1700(5) 0.0000 -0.5751(6) 0.0196(18) Uani 1 2 d S
O13 O 0.1672(3) 0.2319(2) 0.1388(4) 0.0170(12) Uani 1 1 d .
O14 O 0.2322(3) 0.1774(2) 0.3209(5) 0.0185(13) Uani 1 1 d .
O15 O 0.2287(3) 0.1526(3) -0.0874(5) 0.0224(14) Uani 1 1 d .
O16 O 0.1724(3) 0.0873(2) 0.4655(4) 0.0162(12) Uani 1 1 d .
O17 O 0.0997(3) 0.2585(2) 0.0817(4) 0.0164(12) Uani 1 1 d .
O18 O 0.4209(4) 0.0000 0.4779(6) 0.0178(18) Uani 1 2 d S
O19 O 0.1690(3) 0.0774(2) 0.3000(4) 0.0177(12) Uani 1 1 d .
O20 O 0.2912(3) 0.1509(2) 0.5215(4) 0.0200(13) Uani 1 1 d .
O21 O 0.3199(3) 0.0875(2) 0.4118(4) 0.0162(12) Uani 1 1 d .
O22 O 0.2356(4) 0.0000 0.2792(6) 0.0153(17) Uani 1 2 d S
O23 O 0.0639(3) 0.1568(2) -0.0246(4) 0.0172(12) Uani 1 1 d .
O24 O 0.2714(3) 0.0520(2) 0.0148(5) 0.0208(13) Uani 1 1 d .
O25 O 0.1624(3) 0.0525(2) -0.1834(4) 0.0181(12) Uani 1 1 d .
O26 O 0.2876(3) 0.0877(2) 0.0906(4) 0.0186(13) Uani 1 1 d .
O27 O 0.2146(4) 0.0000 0.0952(6) 0.0178(17) Uani 1 2 d S
O28 O 0.0854(3) 0.1585(2) 0.1487(4) 0.0182(12) Uani 1 1 d .
O29 O -0.1013(4) 0.0000 -0.3268(6) 0.0168(17) Uani 1 2 d S
O30 O 0.1024(3) 0.0878(2) -0.2423(4) 0.0221(14) Uani 1 1 d .
O31 O 0.1321(3) 0.0758(2) -0.0540(5) 0.0227(14) Uani 1 1 d .
O32 O -0.0409(3) -0.0517(2) -0.3963(5) 0.0247(14) Uani 1 1 d .
O33 O 0.0493(5) 0.0000 -0.2036(7) 0.0223(19) Uani 1 2 d S
O34 O 0.0723(5) 0.0000 -0.3745(6) 0.024(2) Uani 1 2 d S
O35 O -0.0158(5) -0.0624(4) -0.1423(8) 0.064(3) Uani 1 1 d .
O36 O 0.1213(6) 0.0600(4) 0.1027(9) 0.070(3) Uani 1 1 d .
O37 O 0.4668(3) 0.0775(3) 0.3899(5) 0.0258(14) Uani 1 1 d .
O38 O 0.5735(4) 0.1525(3) 0.5115(6) 0.0344(17) Uani 1 1 d .
O39 O 0.4342(4) 0.0805(3) 0.6628(6) 0.0363(18) Uani 1 1 d .
O40 O 0.5535(4) 0.2020(3) 0.3272(6) 0.0389(19) Uani 1 1 d .
O41 O 0.3204(4) 0.0826(3) 0.7006(6) 0.042(2) Uani 1 1 d .
O42 O 0.4035(4) 0.1333(4) 0.1485(7) 0.059(3) Uani 1 1 d .
O43 O 0.4785(5) 0.1387(3) 0.8631(6) 0.061(3) Uani 1 1 d .
O44 O 0.4134(9) 0.2013(7) 0.3093(10) 0.130(7) Uani 1 1 d .
O45 O 0.2742(9) 0.1308(7) -0.2607(12) 0.047(4) Uani 0.50 1 d P
O46 O 0.2390(5) 0.1926(4) -0.2200(6) 0.051(2) Uani 1 1 d .
O47 O 0.1986(6) 0.1529(4) -0.3999(7) 0.060(3) Uani 1 1 d .
O48 O 0.3725(6) 0.1365(4) -0.1172(8) 0.062(3) Uani 1 1 d .
O49 O -0.0341(5) -0.1427(5) -0.3237(9) 0.084(4) Uani 1 1 d .
O50 O -0.0240(9) -0.2102(6) -0.4338(11) 0.035(4) Uani 0.50 1 d P
O51 O 0.2781(9) 0.1435(7) 0.2337(13) 0.038(4) Uani 0.50 1 d P
O52 O 0.0823(8) 0.1304(8) -0.4025(16) 0.185(12) Uani 1 1 d .
O53 O 0.4885(10) 0.0000 0.1872(16) 0.101(7) Uani 1 2 d S
O54 O 0.6416(9) 0.2438(5) 0.6108(13) 0.116(5) Uani 1 1 d .
O55A O 0.6283(11) 0.0635(8) 1.0069(16) 0.064(5) Uiso 0.50 1 d P
O55B O 0.5644(8) 0.0814(6) 0.9501(12) 0.040(4) Uiso 0.50 1 d P
O56 O 0.2350(12) 0.1205(7) 0.1965(13) 0.044(5) Uani 0.50 1 d P
Li1 Li 0.5000 0.1218(10) 0.5000 0.031(5) Uiso 1 2 d S
O58 O 0.3647(17) 0.0000 0.836(2) 0.164(11) Uiso 1 2 d S

loop_
_atom_site_aniso_label
_atom_site_aniso_U_11
_atom_site_aniso_U_22
_atom_site_aniso_U_33
_atom_site_aniso_U_23
_atom_site_aniso_U_13
_atom_site_aniso_U_12
U1 0.0119(2) 0.0134(2) 0.0131(2) 0.000 0.00833(18) 0.000
U2 0.0135(2) 0.0139(2) 0.0124(2) 0.000 0.00850(18) 0.000
U3 0.01344(15) 0.01371(15) 0.01446(15) 0.00039(11) 0.00986(13) -0.00068(11)
U4 0.01349(15) 0.01259(15) 0.01266(15) -0.00070(11) 0.00876(13) -0.00043(11)
U5 0.01320(15) 0.01318(15) 0.01268(15) -0.00031(11) 0.00856(13) -0.00039(11)
U6 0.0130(2) 0.0167(2) 0.0142(2) 0.000 0.00935(18) 0.000
U7 0.0137(2) 0.0157(2) 0.0206(2) 0.000 0.0102(2) 0.000
U8 0.01431(15) 0.01414(15) 0.01727(16) 0.00001(11) 0.01084(14) -0.00080(11)
Na1 0.036(3) 0.038(4) 0.050(4) 0.000 0.034(3) 0.000
Na2 0.045(4) 0.022(3) 0.044(4) 0.000 0.035(3) 0.000
Na3 0.028(2) 0.037(2) 0.027(2) -0.0036(18) 0.0152(19) -0.0024(18)
Na4 0.039(3) 0.059(3) 0.055(3) 0.022(3) 0.034(3) 0.007(2)
Na5 0.044(4) 0.054(4) 0.036(4) 0.000 0.021(3) 0.000
Na6 0.046(4) 0.049(4) 0.059(4) -0.002(3) 0.036(4) -0.007(3)
Na7 0.045(5) 0.029(4) 0.035(5) -0.008(3) 0.034(4) -0.011(4)
Na8 0.054(5) 0.027(4) 0.038(5) -0.011(4) 0.036(5) -0.008(4)
O1 0.016(3) 0.014(3) 0.018(3) 0.001(2) 0.012(3) -0.001(2)
O2 0.015(3) 0.020(3) 0.018(3) -0.001(2) 0.012(3) -0.003(2)
O3 0.016(3) 0.016(3) 0.011(3) 0.002(2) 0.008(3) 0.001(2)
O4 0.022(3) 0.018(3) 0.017(3) 0.003(2) 0.015(3) -0.001(2)
O5 0.017(3) 0.019(3) 0.014(3) 0.001(2) 0.011(3) -0.002(2)
O6 0.014(3) 0.020(3) 0.014(3) 0.003(2) 0.010(3) 0.003(2)
O7 0.016(3) 0.022(3) 0.013(3) -0.003(2) 0.010(3) -0.002(2)
O8 0.020(5) 0.027(5) 0.028(5) 0.000 0.019(4) 0.000
O9 0.020(3) 0.017(3) 0.021(3) -0.001(2) 0.013(3) 0.000(2)
O10 0.025(3) 0.015(3) 0.026(3) -0.003(2) 0.018(3) -0.001(3)
O11 0.024(3) 0.019(3) 0.025(3) 0.001(3) 0.020(3) -0.003(3)
O12 0.023(5) 0.023(5) 0.015(4) 0.000 0.013(4) 0.000
O13 0.014(3) 0.019(3) 0.015(3) 0.003(2) 0.008(3) 0.004(2)
O14 0.019(3) 0.018(3) 0.024(3) 0.006(2) 0.017(3) 0.003(2)
O15 0.020(3) 0.025(3) 0.024(3) -0.002(3) 0.016(3) -0.005(3)
O16 0.017(3) 0.015(3) 0.017(3) 0.001(2) 0.011(3) 0.001(2)
O17 0.016(3) 0.015(3) 0.018(3) 0.006(2) 0.011(3) 0.004(2)
O18 0.012(4) 0.020(4) 0.015(4) 0.000 0.006(4) 0.000
O19 0.020(3) 0.017(3) 0.017(3) -0.001(2) 0.013(3) -0.001(2)
O20 0.021(3) 0.014(3) 0.020(3) 0.001(2) 0.012(3) -0.001(2)
O21 0.019(3) 0.014(3) 0.018(3) 0.002(2) 0.013(3) -0.002(2)
O22 0.015(4) 0.013(4) 0.021(4) 0.000 0.014(4) 0.000
O23 0.015(3) 0.020(3) 0.023(3) -0.002(2) 0.015(3) -0.001(2)
O24 0.024(3) 0.022(3) 0.019(3) -0.001(3) 0.016(3) 0.004(3)
O25 0.016(3) 0.019(3) 0.017(3) 0.001(2) 0.010(3) 0.001(2)
O26 0.019(3) 0.019(3) 0.015(3) -0.002(2) 0.010(3) -0.003(2)
O27 0.015(4) 0.022(4) 0.016(4) 0.000 0.011(4) 0.000
O28 0.017(3) 0.016(3) 0.018(3) -0.004(2) 0.010(3) -0.002(2)
O29 0.020(4) 0.015(4) 0.016(4) 0.000 0.013(4) 0.000
O30 0.017(3) 0.019(3) 0.018(3) 0.001(2) 0.007(3) 0.005(2)
O31 0.020(3) 0.022(3) 0.025(3) 0.001(3) 0.014(3) -0.001(3)
O32 0.018(3) 0.014(3) 0.034(4) -0.004(3) 0.014(3) -0.002(2)
O33 0.020(4) 0.022(5) 0.028(5) 0.000 0.017(4) 0.000
O34 0.022(5) 0.029(5) 0.015(4) 0.000 0.010(4) 0.000
O35 0.060(6) 0.061(7) 0.078(7) 0.007(5) 0.049(6) -0.002(5)
O36 0.118(9) 0.048(6) 0.107(9) 0.024(6) 0.101(9) 0.023(6)
O37 0.022(3) 0.027(4) 0.025(4) -0.004(3) 0.014(3) -0.006(3)
O38 0.028(4) 0.027(4) 0.042(4) -0.006(3) 0.021(4) -0.004(3)
O39 0.029(4) 0.038(4) 0.031(4) -0.006(3) 0.016(4) -0.005(3)
O40 0.051(5) 0.039(4) 0.041(5) 0.012(4) 0.037(4) 0.007(4)
O41 0.034(4) 0.055(5) 0.029(4) -0.008(4) 0.017(4) -0.009(4)
O42 0.029(4) 0.060(6) 0.065(6) 0.035(5) 0.023(5) 0.003(4)
O43 0.073(7) 0.025(4) 0.036(5) 0.001(4) 0.017(5) 0.004(4)
O44 0.147(13) 0.198(17) 0.078(9) 0.077(10) 0.089(10) 0.127(13)
O45 0.038(9) 0.068(12) 0.035(9) -0.007(8) 0.024(8) -0.003(9)
O46 0.051(5) 0.069(6) 0.044(5) -0.025(5) 0.036(5) -0.028(5)
O47 0.107(8) 0.041(5) 0.051(6) 0.001(4) 0.061(6) 0.010(5)
O48 0.094(8) 0.036(5) 0.062(6) -0.006(4) 0.056(6) -0.013(5)
O49 0.035(5) 0.091(9) 0.091(9) 0.047(7) 0.028(6) 0.002(5)
O50 0.061(10) 0.033(8) 0.034(8) -0.004(6) 0.040(8) 0.001(7)
O51 0.040(10) 0.045(11) 0.035(9) 0.021(8) 0.028(9) 0.027(8)
O52 0.111(11) 0.22(2) 0.28(2) 0.225(19) 0.155(15) 0.132(13)
O53 0.080(12) 0.144(19) 0.124(17) 0.000 0.087(13) 0.000
O54 0.129(13) 0.059(8) 0.169(15) -0.025(9) 0.104(12) -0.032(8)
O56 0.071(13) 0.038(10) 0.035(10) 0.031(8) 0.040(10) 0.038(10)

loop_
_atom_type_symbol
_atom_type_description
_atom_type_scat_dispersion_real
_atom_type_scat_dispersion_imag
_atom_type_scat_source
Li Li -0.0003 0.0001 'International Tables Vol C Tables 4.2.6.8 and 6.1.1.4'
O O 0.0106 0.0060 'International Tables Vol C Tables 4.2.6.8 and 6.1.1.4'
Na Na 0.0362 0.0249 'International Tables Vol C Tables 4.2.6.8 and 6.1.1.4'
U U -9.6767 9.6646 'International Tables Vol C Tables 4.2.6.8 and 6.1.1.4'

loop_
_geom_angle_atom_site_label_1
_geom_angle_atom_site_label_2
_geom_angle_atom_site_label_3
_geom_angle
_geom_angle_site_symmetry_1
_geom_angle_site_symmetry_3
O22 U1 O18 178.5(4) . .
O22 U1 O3 92.1(3) . .
O18 U1 O3 89.1(3) . .
O22 U1 O3 92.1(3) . 6
O18 U1 O3 89.1(3) . 6
O3 U1 O3 71.1(3) . 6
O22 U1 O5 88.0(3) . 6
O18 U1 O5 90.8(3) . 6
O3 U1 O5 177.8(2) . 6
O3 U1 O5 111.2(2) 6 6
O22 U1 O5 88.0(3) . .
O18 U1 O5 90.8(3) . .
O3 U1 O5 111.2(2) . .
O3 U1 O5 177.8(2) 6 .
O5 U1 O5 66.6(3) 6 .
O22 U1 O21 88.70(16) . .
O18 U1 O21 91.75(16) . .
O3 U1 O21 36.52(19) . .
O3 U1 O21 107.5(2) 6 .
O5 U1 O21 141.3(2) 6 .
O5 U1 O21 74.7(2) . .
O22 U1 O21 88.70(16) . 6
O18 U1 O21 91.75(16) . 6
O3 U1 O21 107.5(2) . 6
O3 U1 O21 36.52(19) 6 6
O5 U1 O21 74.7(2) 6 6
O5 U1 O21 141.3(2) . 6
O21 U1 O21 143.7(3) . 6
O22 U1 U6 75.5(3) . .
O18 U1 U6 103.0(3) . .
O3 U1 U6 142.78(14) . .
O3 U1 U6 142.78(14) 6 .
O5 U1 U6 35.19(14) 6 .
O5 U1 U6 35.19(14) . .
O21 U1 U6 107.14(14) . .
O21 U1 U6 107.14(14) 6 .
O22 U1 Na5 14.7(3) . .
O18 U1 Na5 166.7(3) . .
O3 U1 Na5 80.14(16) . .
O3 U1 Na5 80.14(16) 6 .
O5 U1 Na5 100.28(17) 6 .
O5 U1 Na5 100.28(17) . .
O21 U1 Na5 84.22(14) . .
O21 U1 Na5 84.22(14) 6 .
U6 U1 Na5 90.25(10) . .
O29 U2 O12 178.6(4) . .
O29 U2 O6 92.5(3) . 5
O12 U2 O6 88.7(3) . 5
O29 U2 O6 92.5(3) . 2
O12 U2 O6 88.7(3) . 2
O6 U2 O6 70.7(3) 5 2
O29 U2 O32 88.1(3) . 6
O12 U2 O32 90.7(3) . 6
O6 U2 O32 178.9(2) 5 6
O6 U2 O32 110.2(2) 2 6
O29 U2 O32 88.1(3) . .
O12 U2 O32 90.7(3) . .
O6 U2 O32 110.2(2) 5 .
O6 U2 O32 178.9(2) 2 .
O32 U2 O32 68.8(3) 6 .
O29 U2 O16 88.30(16) . 5
O12 U2 O16 92.17(17) . 5
O6 U2 O16 36.00(19) 5 5
O6 U2 O16 106.6(2) 2 5
O32 U2 O16 143.1(2) 6 5
O32 U2 O16 74.4(2) . 5
O29 U2 O16 88.30(16) . 2
O12 U2 O16 92.17(17) . 2
O6 U2 O16 106.6(2) 5 2
O6 U2 O16 36.00(19) 2 2
O32 U2 O16 74.4(2) 6 2
O32 U2 O16 143.1(2) . 2
O16 U2 O16 142.2(3) 5 2
O29 U2 U7 74.9(3) . .
O12 U2 U7 103.6(3) . .
O6 U2 U7 142.91(14) 5 .
O6 U2 U7 142.91(14) 2 .
O32 U2 U7 36.45(15) 6 .
O32 U2 U7 36.45(15) . .
O16 U2 U7 107.69(14) 5 .
O16 U2 U7 107.69(14) 2 .
O29 U2 Na5 16.6(3) . 5
O12 U2 Na5 164.8(3) . 5
O6 U2 Na5 78.95(16) 5 5
O6 U2 Na5 78.95(16) 2 5
O32 U2 Na5 101.82(19) 6 5
O32 U2 Na5 101.82(19) . 5
O16 U2 Na5 83.06(14) 5 5
O16 U2 Na5 83.06(14) 2 5
U7 U2 Na5 91.55(10) . 5
O23 U3 O11 176.9(3) . .
O23 U3 O4 92.5(2) . 2
O11 U3 O4 90.0(3) . 2
O23 U3 O17 94.2(2) . .
O11 U3 O17 88.4(2) . .
O4 U3 O17 70.1(2) 2 .
O23 U3 O2 87.7(2) . .
O11 U3 O2 89.7(2) . .
O4 U3 O2 179.1(2) 2 .
O17 U3 O2 110.7(2) . .
O23 U3 O7 89.3(2) . .
O11 U3 O7 91.7(2) . .
O4 U3 O7 36.27(19) 2 .
O17 U3 O7 106.4(2) . .
O2 U3 O7 142.9(2) . .
O23 U3 O9 88.2(2) . .
O11 U3 O9 89.3(2) . .
O4 U3 O9 110.3(2) 2 .
O17 U3 O9 177.6(2) . .
O2 U3 O9 68.9(2) . .
O7 U3 O9 74.1(2) . .
O23 U3 O13 91.3(2) . .
O11 U3 O13 89.7(2) . .
O4 U3 O13 106.4(2) 2 .
O17 U3 O13 36.31(19) . .
O2 U3 O13 74.4(2) . .
O7 U3 O13 142.61(19) . .
O9 U3 O13 143.3(2) . .
O23 U3 U8 76.97(18) . .
O11 U3 U8 99.9(2) . .
O4 U3 U8 143.68(14) 2 .
O17 U3 U8 144.26(14) . .
O2 U3 U8 35.60(14) . .
O7 U3 U8 108.04(14) . .
O9 U3 U8 36.05(15) . .
O13 U3 U8 108.50(14) . .
O23 U3 Na6 138.2(2) . 7
O11 U3 Na6 38.7(2) . 7
O4 U3 Na6 115.35(18) 2 7
O17 U3 Na6 123.52(18) . 7
O2 U3 Na6 64.01(18) . 7
O7 U3 Na6 95.66(18) . 7
O9 U3 Na6 54.11(18) . 7
O13 U3 Na6 108.21(18) . 7
U8 U3 Na6 62.02(11) . 7
O23 U3 Na2 14.62(19) . .
O11 U3 Na2 168.5(2) . .
O4 U3 Na2 80.65(16) 2 .
O17 U3 Na2 82.17(15) . .
O2 U3 Na2 99.70(15) . .
O7 U3 Na2 84.76(15) . .
O9 U3 Na2 100.23(16) . .
O13 U3 Na2 86.56(14) . .
U8 U3 Na2 91.59(6) . .
Na6 U3 Na2 152.48(12) 7 .
O19 U4 O20 177.1(3) . .
O19 U4 O6 93.1(2) . .
O20 U4 O6 88.9(2) . .
O19 U4 O3 93.4(2) . .
O20 U4 O3 89.3(2) . .
O6 U4 O3 71.2(2) . .
O19 U4 O1 88.5(2) . .
O20 U4 O1 88.8(2) . .
O6 U4 O1 110.1(2) . .
O3 U4 O1 177.6(2) . .
O19 U4 O14 89.4(2) . .
O20 U4 O14 88.6(2) . .
O6 U4 O14 177.0(2) . .
O3 U4 O14 110.4(2) . .
O1 U4 O14 68.2(2) . .
O19 U4 O16 89.8(2) . .
O20 U4 O16 90.6(2) . .
O6 U4 O16 36.13(19) . .
O3 U4 O16 107.3(2) . .
O1 U4 O16 74.1(2) . .
O14 U4 O16 142.3(2) . .
O19 U4 O21 89.5(2) . .
O20 U4 O21 92.0(2) . .
O6 U4 O21 107.62(19) . .
O3 U4 O21 36.43(19) . .
O1 U4 O21 142.29(19) . .
O14 U4 O21 74.1(2) . .
O16 U4 O21 143.60(19) . .
O19 U4 U5 76.00(19) . .
O20 U4 U5 101.14(19) . .
O6 U4 U5 143.01(14) . .
O3 U4 U5 143.36(14) . .
O1 U4 U5 35.97(14) . .
O14 U4 U5 36.27(14) . .
O16 U4 U5 107.57(14) . .
O21 U4 U5 107.52(14) . .
O19 U4 Na3 161.3(2) . .
O20 U4 Na3 21.5(2) . .
O6 U4 Na3 71.19(16) . .
O3 U4 Na3 72.25(15) . .
O1 U4 Na3 106.20(15) . .
O14 U4 Na3 106.67(17) . .
O16 U4 Na3 83.38(15) . .
O21 U4 Na3 85.84(15) . .
U5 U4 Na3 122.67(6) . .
O19 U4 Na5 15.3(2) . .
O20 U4 Na5 167.6(2) . .
O6 U4 Na5 80.37(17) . .
O3 U4 Na5 81.41(16) . .
O1 U4 Na5 100.68(16) . .
O14 U4 Na5 102.34(18) . .
O16 U4 Na5 84.44(18) . .
O21 U4 Na5 85.42(18) . .
U5 U4 Na5 91.25(7) . .
Na3 U4 Na5 146.03(10) . .
O28 U5 O10 178.0(3) . .
O28 U5 O4 92.5(2) . .
O10 U5 O4 89.0(3) . .
O28 U5 O17 92.4(2) . .
O10 U5 O17 89.4(3) . .
O4 U5 O17 70.9(2) . .
O28 U5 O1 87.8(2) . .
O10 U5 O1 90.4(2) . .
O4 U5 O1 110.57(19) . .
O17 U5 O1 178.55(19) . .
O28 U5 O14 88.0(2) . .
O10 U5 O14 90.4(3) . .
O4 U5 O14 178.3(2) . .
O17 U5 O14 110.7(2) . .
O1 U5 O14 67.8(2) . .
O28 U5 O7 89.4(2) . 2
O10 U5 O7 91.1(2) . 2
O4 U5 O7 36.05(19) . 2
O17 U5 O7 106.87(19) . 2
O1 U5 O7 74.57(19) . 2
O14 U5 O7 142.4(2) . 2
O28 U5 O13 88.8(2) . .
O10 U5 O13 92.0(2) . .
O4 U5 O13 107.10(19) . .
O17 U5 O13 36.30(19) . .
O1 U5 O13 142.28(19) . .
O14 U5 O13 74.51(19) . .
O7 U5 O13 142.95(19) 2 .
O28 U5 U4 74.90(19) . .
O10 U5 U4 103.1(2) . .
O4 U5 U4 142.55(14) . .
O17 U5 U4 143.08(14) . .
O1 U5 U4 35.67(14) . .
O14 U5 U4 36.17(14) . .
O7 U5 U4 107.46(14) 2 .
O13 U5 U4 107.71(14) . .
O28 U5 Na3 155.5(2) . 7_556
O10 U5 Na3 25.5(2) . 7_556
O4 U5 Na3 64.77(16) . 7_556
O17 U5 Na3 88.76(16) . 7_556
O1 U5 Na3 91.66(15) . 7_556
O14 U5 Na3 114.43(16) . 7_556
O7 U5 Na3 66.95(16) 2 7_556
O13 U5 Na3 106.05(16) . 7_556
U4 U5 Na3 117.07(6) . 7_556
O28 U5 Na2 15.5(2) . .
O10 U5 Na2 166.5(2) . .
O4 U5 Na2 79.16(16) . .
O17 U5 Na2 80.62(15) . .
O1 U5 Na2 99.82(15) . .
O14 U5 Na2 101.59(16) . .
O7 U5 Na2 83.22(15) 2 .
O13 U5 Na2 85.32(14) . .
U4 U5 Na2 90.32(6) . .
Na3 U5 Na2 143.89(7) 7_556 .
O27 U6 O8 177.2(4) . .
O27 U6 O24 92.7(3) . 6
O8 U6 O24 89.6(3) . 6
O27 U6 O24 92.7(3) . .
O8 U6 O24 89.6(3) . .
O24 U6 O24 70.2(3) 6 .
O27 U6 O5 89.0(3) . .
O8 U6 O5 88.7(3) . .
O24 U6 O5 177.5(2) 6 .
O24 U6 O5 111.6(2) . .
O27 U6 O5 89.0(3) . 6
O8 U6 O5 88.7(3) . 6
O24 U6 O5 111.6(2) 6 6
O24 U6 O5 177.5(2) . 6
O5 U6 O5 66.5(3) . 6
O27 U6 O26 90.26(17) . 6
O8 U6 O26 90.64(17) . 6
O24 U6 O26 36.1(2) 6 6
O24 U6 O26 106.3(2) . 6
O5 U6 O26 142.0(2) . 6
O5 U6 O26 75.6(2) 6 6
O27 U6 O26 90.26(17) . .
O8 U6 O26 90.64(17) . .
O24 U6 O26 106.3(2) 6 .
O24 U6 O26 36.1(2) . .
O5 U6 O26 75.6(2) . .
O5 U6 O26 142.0(2) 6 .
O26 U6 O26 142.4(3) 6 .
O27 U6 U1 76.7(3) . .
O8 U6 U1 100.4(3) . .
O24 U6 U1 143.66(15) 6 .
O24 U6 U1 143.66(15) . .
O5 U6 U1 35.12(14) . .
O5 U6 U1 35.12(14) 6 .
O26 U6 U1 108.34(14) 6 .
O26 U6 U1 108.34(14) . .
O34 U7 O33 177.6(4) . .
O34 U7 O25 88.9(3) . .
O33 U7 O25 93.1(3) . .
O34 U7 O25 88.9(3) . 6
O33 U7 O25 93.1(3) . 6
O25 U7 O25 70.7(3) . 6
O34 U7 O30 91.08(18) . .
O33 U7 O30 89.71(18) . .
O25 U7 O30 36.0(2) . .
O25 U7 O30 106.7(2) 6 .
O34 U7 O30 91.08(18) . 6
O33 U7 O30 89.70(18) . 6
O25 U7 O30 106.7(2) . 6
O25 U7 O30 36.0(2) 6 6
O30 U7 O30 142.6(3) . 6
O34 U7 O32 90.5(3) . .
O33 U7 O32 87.4(3) . .
O25 U7 O32 178.4(2) . .
O25 U7 O32 110.8(2) 6 .
O30 U7 O32 142.5(2) . .
O30 U7 O32 74.8(2) 6 .
O34 U7 O32 90.5(3) . 6
O33 U7 O32 87.4(3) . 6
O25 U7 O32 110.8(2) . 6
O25 U7 O32 178.4(2) 6 6
O30 U7 O32 74.8(2) . 6
O30 U7 O32 142.5(2) 6 6
O32 U7 O32 67.7(3) . 6
O34 U7 U2 103.2(3) . .
O33 U7 U2 74.4(3) . .
O25 U7 U2 142.98(15) . .
O25 U7 U2 142.98(15) 6 .
O30 U7 U2 107.90(14) . .
O30 U7 U2 107.90(14) 6 .
O32 U7 U2 35.84(15) . .
O32 U7 U2 35.84(15) 6 .
O34 U7 Na1 167.5(3) . .
O33 U7 Na1 14.9(3) . .
O25 U7 Na1 80.98(16) . .
O25 U7 Na1 80.98(16) 6 .
O30 U7 Na1 84.98(16) . .
O30 U7 Na1 84.98(16) 6 .
O32 U7 Na1 99.79(19) . .
O32 U7 Na1 99.79(19) 6 .
U2 U7 Na1 89.26(9) . .
O31 U8 O15 175.4(3) . .
O31 U8 O24 92.9(3) . .
O15 U8 O24 90.9(3) . .
O31 U8 O25 93.4(3) . .
O15 U8 O25 90.4(3) . .
O24 U8 O25 71.1(2) . .
O31 U8 O2 87.0(3) . .
O15 U8 O2 89.2(2) . .
O24 U8 O2 110.0(2) . .
O25 U8 O2 178.8(2) . .
O31 U8 O9 87.1(3) . .
O15 U8 O9 89.1(3) . .
O24 U8 O9 178.5(2) . .
O25 U8 O9 110.4(2) . .
O2 U8 O9 68.4(2) . .
O31 U8 O30 90.5(3) . .
O15 U8 O30 90.9(3) . .
O24 U8 O30 107.4(2) . .
O25 U8 O30 36.3(2) . .
O2 U8 O30 142.6(2) . .
O9 U8 O30 74.2(2) . .
O31 U8 O26 91.0(3) . .
O15 U8 O26 90.5(2) . .
O24 U8 O26 36.3(2) . .
O25 U8 O26 107.4(2) . .
O2 U8 O26 73.7(2) . .
O9 U8 O26 142.1(2) . .
O30 U8 O26 143.7(2) . .
O31 U8 U3 76.0(2) . .
O15 U8 U3 99.4(2) . .
O24 U8 U3 142.44(15) . .
O25 U8 U3 143.97(14) . .
O2 U8 U3 35.08(14) . .
O9 U8 U3 36.08(15) . .
O30 U8 U3 108.47(15) . .
O26 U8 U3 107.08(14) . .
O31 U8 Na6 135.2(2) . 7
O15 U8 Na6 40.2(2) . 7
O24 U8 Na6 126.84(19) . 7
O25 U8 Na6 116.62(18) . 7
O2 U8 Na6 62.36(18) . 7
O9 U8 Na6 52.63(18) . 7
O30 U8 Na6 95.29(18) . 7
O26 U8 Na6 108.77(18) . 7
U3 U8 Na6 60.02(10) . 7
O31 U8 Na1 14.0(2) . .
O15 U8 Na1 170.6(2) . .
O24 U8 Na1 81.88(17) . .
O25 U8 Na1 81.63(17) . .
O2 U8 Na1 98.96(16) . .
O9 U8 Na1 98.31(17) . .
O30 U8 Na1 85.53(18) . .
O26 U8 Na1 87.23(17) . .
U3 U8 Na1 90.04(6) . .
Na6 U8 Na1 148.77(12) 7 .
O31 Na1 O31 112.1(4) 6 .
O31 Na1 O33 73.1(2) 6 .
O31 Na1 O33 73.1(2) . .
O31 Na1 O27 71.6(2) 6 .
O31 Na1 O27 71.6(2) . .
O33 Na1 O27 114.2(4) . .
O31 Na1 O35 75.7(3) 6 .
O31 Na1 O35 143.7(4) . .
O33 Na1 O35 75.9(3) . .
O27 Na1 O35 140.3(3) . .
O31 Na1 O35 143.7(4) 6 6
O31 Na1 O35 75.7(3) . 6
O33 Na1 O35 75.9(3) . 6
O27 Na1 O35 140.3(3) . 6
O35 Na1 O35 78.8(5) . 6
O31 Na1 O36 136.0(4) 6 .
O31 Na1 O36 75.4(3) . .
O33 Na1 O36 144.2(2) . .
O27 Na1 O36 70.3(3) . .
O35 Na1 O36 124.9(4) . .
O35 Na1 O36 80.2(4) 6 .
O31 Na1 O36 75.4(3) 6 6
O31 Na1 O36 136.0(4) . 6
O33 Na1 O36 144.2(2) . 6
O27 Na1 O36 70.3(3) . 6
O35 Na1 O36 80.2(4) . 6
O35 Na1 O36 124.9(4) 6 6
O36 Na1 O36 71.6(4) . 6
O31 Na1 Na5 114.9(2) 6 5
O31 Na1 Na5 114.9(2) . 5
O33 Na1 Na5 80.4(3) . 5
O27 Na1 Na5 165.4(3) . 5
O35 Na1 Na5 40.2(3) . 5
O35 Na1 Na5 40.2(3) 6 5
O36 Na1 Na5 98.1(3) . 5
O36 Na1 Na5 98.1(3) 6 5
O31 Na1 Na2 79.53(18) 6 5
O31 Na1 Na2 167.8(3) . 5
O33 Na1 Na2 115.2(2) . 5
O27 Na1 Na2 110.5(2) . 5
O35 Na1 Na2 40.3(3) . 5
O35 Na1 Na2 97.1(3) 6 5
O36 Na1 Na2 93.8(3) . 5
O36 Na1 Na2 41.3(3) 6 5
Na5 Na1 Na2 60.23(11) 5 5
O31 Na1 Na2 167.8(3) 6 .
O31 Na1 Na2 79.53(18) . .
O33 Na1 Na2 115.2(2) . .
O27 Na1 Na2 110.5(2) . .
O35 Na1 Na2 97.1(3) . .
O35 Na1 Na2 40.3(3) 6 .
O36 Na1 Na2 41.3(3) . .
O36 Na1 Na2 93.8(3) 6 .
Na5 Na1 Na2 60.23(11) 5 .
Na2 Na1 Na2 88.61(17) 5 .
O31 Na1 U8 10.43(17) 6 6
O31 Na1 U8 101.8(2) . 6
O33 Na1 U8 67.95(17) . 6
O27 Na1 U8 67.44(16) . 6
O35 Na1 U8 83.5(3) . 6
O35 Na1 U8 142.7(3) 6 6
O36 Na1 U8 136.1(3) . 6
O36 Na1 U8 83.3(2) 6 6
Na5 Na1 U8 121.22(13) 5 6
Na2 Na1 U8 89.95(6) 5 6
Na2 Na1 U8 176.89(18) . 6
O23 Na2 O23 113.6(4) . 2
O23 Na2 O28 71.5(2) . .
O23 Na2 O28 73.5(2) 2 .
O23 Na2 O28 73.5(2) . 2
O23 Na2 O28 71.5(2) 2 2
O28 Na2 O28 113.4(4) . 2
O23 Na2 O35 73.5(3) . 6
O23 Na2 O35 140.1(3) 2 6
O28 Na2 O35 139.9(3) . 6
O28 Na2 O35 73.7(3) 2 6
O23 Na2 O35 140.1(3) . 5
O23 Na2 O35 73.5(3) 2 5
O28 Na2 O35 73.7(3) . 5
O28 Na2 O35 139.9(3) 2 5
O35 Na2 O35 127.7(5) 6 5
O23 Na2 O36 140.2(3) . 2
O23 Na2 O36 74.6(2) 2 2
O28 Na2 O36 143.0(2) . 2
O28 Na2 O36 72.9(3) 2 2
O35 Na2 O36 77.0(3) 6 2
O35 Na2 O36 79.6(3) 5 2
O23 Na2 O36 74.6(2) . .
O23 Na2 O36 140.2(3) 2 .
O28 Na2 O36 72.9(3) . .
O28 Na2 O36 143.0(2) 2 .
O35 Na2 O36 79.6(3) 6 .
O35 Na2 O36 77.0(3) 5 .
O36 Na2 O36 125.3(5) 2 .
O23 Na2 Na5 112.36(19) . 5
O23 Na2 Na5 112.70(18) 2 5
O28 Na2 Na5 168.8(2) . 5
O28 Na2 Na5 77.76(17) 2 5
O35 Na2 Na5 39.8(3) 6 5
O35 Na2 Na5 98.7(3) 5 5
O36 Na2 Na5 39.1(2) 2 5
O36 Na2 Na5 97.6(3) . 5
O23 Na2 Na5 112.70(18) . .
O23 Na2 Na5 112.36(19) 2 .
O28 Na2 Na5 77.76(17) . .
O28 Na2 Na5 168.8(2) 2 .
O35 Na2 Na5 98.7(3) 6 .
O35 Na2 Na5 39.8(3) 5 .
O36 Na2 Na5 97.6(3) 2 .
O36 Na2 Na5 39.1(2) . .
Na5 Na2 Na5 91.16(18) 5 .
O23 Na2 Na1 168.8(2) . 5
O23 Na2 Na1 77.53(16) 2 5
O28 Na2 Na1 112.10(18) . 5
O28 Na2 Na1 113.03(17) 2 5
O35 Na2 Na1 99.1(3) 6 5
O35 Na2 Na1 39.3(3) 5 5
O36 Na2 Na1 41.8(3) 2 5
O36 Na2 Na1 96.0(3) . 5
Na5 Na2 Na1 62.11(15) 5 5
Na5 Na2 Na1 59.34(15) . 5
O23 Na2 Na1 77.53(16) . .
O23 Na2 Na1 168.8(2) 2 .
O28 Na2 Na1 113.03(17) . .
O28 Na2 Na1 112.10(18) 2 .
O35 Na2 Na1 39.3(3) 6 .
O35 Na2 Na1 99.1(3) 5 .
O36 Na2 Na1 96.0(3) 2 .
O36 Na2 Na1 41.8(3) . .
Na5 Na2 Na1 59.34(15) 5 .
Na5 Na2 Na1 62.11(15) . .
Na1 Na2 Na1 91.39(17) 5 .
O43 Na3 O20 178.5(4) . .
O43 Na3 O41 91.9(4) . .
O20 Na3 O41 89.6(3) . .
O43 Na3 O39 91.2(3) . .
O20 Na3 O39 88.4(3) . .
O41 Na3 O39 93.2(3) . .
O43 Na3 O40 91.9(4) . 2_656
O20 Na3 O40 86.6(3) . 2_656
O41 Na3 O40 174.4(3) . 2_656
O39 Na3 O40 82.5(3) . 2_656
O43 Na3 O10 91.0(3) . 7_556
O20 Na3 O10 89.1(3) . 7_556
O41 Na3 O10 98.1(3) . 7_556
O39 Na3 O10 168.3(3) . 7_556
O40 Na3 O10 86.0(3) 2_656 7_556
O43 Na3 Na4 84.6(3) . 2_656
O20 Na3 Na4 94.2(2) . 2_656
O41 Na3 Na4 135.9(3) . 2_656
O39 Na3 Na4 43.1(2) . 2_656
O40 Na3 Na4 40.5(2) 2_656 2_656
O10 Na3 Na4 125.8(2) 7_556 2_656
O43 Na3 Na8 130.6(3) . 7_556
O20 Na3 Na8 48.3(2) . 7_556
O41 Na3 Na8 129.9(3) . 7_556
O39 Na3 Na8 108.5(3) . 7_556
O40 Na3 Na8 49.0(3) 2_656 7_556
O10 Na3 Na8 61.8(2) 7_556 7_556
Na4 Na3 Na8 80.96(19) 2_656 7_556
O43 Na3 U4 164.4(3) . .
O20 Na3 U4 16.34(15) . .
O41 Na3 U4 78.4(2) . .
O39 Na3 U4 77.3(2) . .
O40 Na3 U4 97.0(2) 2_656 .
O10 Na3 U4 102.35(19) 7_556 .
Na4 Na3 U4 93.84(13) 2_656 .
Na8 Na3 U4 64.05(14) 7_556 .
O43 Na3 U5 78.2(2) . 7_556
O20 Na3 U5 101.5(2) . 7_556
O41 Na3 U5 110.9(2) . 7_556
O39 Na3 U5 153.7(2) . 7_556
O40 Na3 U5 73.9(2) 2_656 7_556
O10 Na3 U5 18.08(15) 7_556 7_556
Na4 Na3 U5 111.23(14) 2_656 7_556
Na8 Na3 U5 64.06(13) 7_556 7_556
U4 Na3 U5 116.58(10) . 7_556
O40 Na4 O37 155.0(4) . .
O40 Na4 O42 96.1(3) . .
O37 Na4 O42 108.4(3) . .
O40 Na4 O39 85.2(3) . 2_656
O37 Na4 O39 88.4(3) . 2_656
O42 Na4 O39 93.5(4) . 2_656
O40 Na4 O44 93.9(6) . .
O37 Na4 O44 92.2(5) . .
O42 Na4 O44 87.1(5) . .
O39 Na4 O44 179.0(6) 2_656 .
O40 Na4 O38 85.4(3) . .
O37 Na4 O38 70.7(3) . .
O42 Na4 O38 174.4(4) . .
O39 Na4 O38 92.0(3) 2_656 .
O44 Na4 O38 87.4(4) . .
O40 Na4 Li1 121.4(5) . .
O37 Na4 Li1 38.9(5) . .
O42 Na4 Li1 137.7(3) . .
O39 Na4 Li1 107.4(4) 2_656 .
O44 Na4 Li1 72.6(5) . .
O38 Na4 Li1 38.8(3) . .
O40 Na4 Na3 43.4(2) . 2_656
O37 Na4 Na3 130.2(3) . 2_656
O42 Na4 Na3 88.6(3) . 2_656
O39 Na4 Na3 43.0(2) 2_656 2_656
O44 Na4 Na3 136.2(5) . 2_656
O38 Na4 Na3 96.1(2) . 2_656
Li1 Na4 Na3 131.58(18) . 2_656
O19 Na5 O19 114.6(4) . 6
O19 Na5 O22 72.1(2) . .
O19 Na5 O22 72.1(2) 6 .
O19 Na5 O29 74.0(2) . 5
O19 Na5 O29 74.0(2) 6 5
O22 Na5 O29 114.6(4) . 5
O19 Na5 O36 138.8(4) . 6
O19 Na5 O36 73.6(3) 6 6
O22 Na5 O36 73.0(4) . 6
O29 Na5 O36 142.0(3) 5 6
O19 Na5 O36 73.6(3) . .
O19 Na5 O36 138.8(4) 6 .
O22 Na5 O36 73.0(4) . .
O29 Na5 O36 142.0(3) 5 .
O36 Na5 O36 75.8(5) 6 .
O19 Na5 O35 141.3(4) . 2
O19 Na5 O35 73.7(3) 6 2
O22 Na5 O35 140.9(3) . 2
O29 Na5 O35 72.5(3) 5 2
O36 Na5 O35 79.7(3) 6 2
O36 Na5 O35 126.6(5) . 2
O19 Na5 O35 73.7(3) . 5
O19 Na5 O35 141.3(4) 6 5
O22 Na5 O35 140.9(3) . 5
O29 Na5 O35 72.5(3) 5 5
O36 Na5 O35 126.6(5) 6 5
O36 Na5 O35 79.7(3) . 5
O35 Na5 O35 78.2(5) 2 5
O19 Na5 Na1 112.5(2) . 5
O19 Na5 Na1 112.5(2) 6 5
O22 Na5 Na1 169.5(4) . 5
O29 Na5 Na1 75.8(3) 5 5
O36 Na5 Na1 98.8(3) 6 5
O36 Na5 Na1 98.8(3) . 5
O35 Na5 Na1 39.9(3) 2 5
O35 Na5 Na1 39.9(3) 5 5
O19 Na5 Na2 167.1(3) . 5
O19 Na5 Na2 78.27(17) 6 5
O22 Na5 Na2 113.0(2) . 5
O29 Na5 Na2 112.3(2) 5 5
O36 Na5 Na2 41.1(3) 6 5
O36 Na5 Na2 96.1(3) . 5
O35 Na5 Na2 40.6(2) 2 5
O35 Na5 Na2 97.1(3) 5 5
Na1 Na5 Na2 60.44(11) 5 5
O19 Na5 Na2 78.27(17) . .
O19 Na5 Na2 167.1(3) 6 .
O22 Na5 Na2 113.0(2) . .
O29 Na5 Na2 112.3(2) 5 .
O36 Na5 Na2 96.1(3) 6 .
O36 Na5 Na2 41.1(3) . .
O35 Na5 Na2 97.1(3) 2 .
O35 Na5 Na2 40.6(2) 5 .
Na1 Na5 Na2 60.44(11) 5 .
Na2 Na5 Na2 88.84(18) 5 .
O19 Na5 U4 11.31(16) . .
O19 Na5 U4 103.3(3) 6 .
O22 Na5 U4 67.34(17) . .
O29 Na5 U4 68.62(18) 5 .
O36 Na5 U4 138.9(4) 6 .
O36 Na5 U4 82.5(3) . .
O35 Na5 U4 140.1(4) 2 .
O35 Na5 U4 81.9(3) 5 .
Na1 Na5 U4 118.93(15) 5 .
Na2 Na5 U4 178.38(15) 5 .
Na2 Na5 U4 89.57(6) . .
O2 Na6 O11 115.1(3) . 7
O2 Na6 O44 103.1(5) . .
O11 Na6 O44 98.0(4) 7 .
O2 Na6 O15 115.4(3) . 7
O11 Na6 O15 104.2(3) 7 7
O44 Na6 O15 120.2(5) . 7
O2 Na6 Na6 73.5(3) . 7
O11 Na6 Na6 72.6(3) 7 7
O44 Na6 Na6 166.6(5) . 7
O15 Na6 Na6 72.2(3) 7 7
O2 Na6 U3 134.2(3) . 7
O11 Na6 U3 24.29(14) 7 7
O44 Na6 U3 103.5(4) . 7
O15 Na6 U3 81.1(2) 7 7
Na6 Na6 U3 72.0(2) 7 7
O2 Na6 U8 134.1(3) . 7
O11 Na6 U8 81.7(2) 7 7
O44 Na6 U8 117.0(5) . 7
O15 Na6 U8 23.72(13) 7 7
Na6 Na6 U8 71.9(2) 7 7
U3 Na6 U8 57.96(10) 7 7
O45 Na7 O25 134.7(6) . .
O45 Na7 O12 107.8(5) . 5_554
O25 Na7 O12 112.9(3) . 5_554
O45 Na7 Na7 141.0(5) . 6
O25 Na7 Na7 81.7(2) . 6
O12 Na7 Na7 53.40(19) 5_554 6
O1 Na8 O47 86.5(3) . 1_556
O1 Na8 O20 119.7(3) . 7_556
O47 Na8 O20 151.6(4) 1_556 7_556
O1 Na8 O40 85.6(3) . 8_455
O47 Na8 O40 129.8(4) 1_556 8_455
O20 Na8 O40 67.9(3) 7_556 8_455
O1 Na8 Na8 81.6(3) . 7_556
O47 Na8 Na8 111.2(5) 1_556 7_556
O20 Na8 Na8 66.1(3) 7_556 7_556
O40 Na8 Na8 116.5(4) 8_455 7_556
O1 Na8 Na3 90.1(3) . 7_556
O47 Na8 Na3 167.9(4) 1_556 7_556
O20 Na8 Na3 37.04(17) 7_556 7_556
O40 Na8 Na3 38.2(2) 8_455 7_556
Na8 Na8 Na3 79.7(3) 7_556 7_556
U4 O1 U5 108.4(2) . .
U4 O1 Na8 112.5(3) . .
U5 O1 Na8 112.2(3) . .
U3 O2 U8 109.3(2) . .
U3 O2 Na6 113.0(3) . .
U8 O2 Na6 114.0(3) . .
O21 O3 U1 73.6(3) . .
O21 O3 U4 73.8(3) . .
U1 O3 U4 124.4(2) . .
O7 O4 U3 73.5(3) 2 2
O7 O4 U5 73.6(3) 2 .
U3 O4 U5 125.4(3) 2 .
U1 O5 U6 109.7(2) . .
O16 O6 U4 74.0(3) . .
O16 O6 U2 73.9(3) . 5
U4 O6 U2 126.2(2) . 5
O4 O7 U3 70.3(3) 2 .
O4 O7 U5 70.3(3) 2 2
U3 O7 U5 121.5(2) . 2
U8 O9 U3 107.9(2) . .
U5 O10 Na3 136.4(3) . 7_556
U3 O11 Na6 117.0(3) . 7
U2 O12 Na7 143.00(19) . 5_554
U2 O12 Na7 143.00(19) . 2_554
Na7 O12 Na7 73.2(4) 5_554 2_554
O17 O13 U5 70.1(3) . .
O17 O13 U3 69.1(3) . .
U5 O13 U3 118.4(2) . .
U4 O14 U5 107.6(2) . .
U8 O15 Na6 116.0(3) . 7
O6 O16 U4 69.8(3) . .
O6 O16 U2 70.1(3) . 5
U4 O16 U2 121.3(2) . 5
O13 O17 U3 74.6(3) . .
O13 O17 U5 73.6(3) . .
U3 O17 U5 123.7(3) . .
U4 O19 Na5 153.4(4) . .
U4 O20 Na3 142.1(3) . .
U4 O20 Na8 121.5(3) . 7_556
Na3 O20 Na8 94.7(3) . 7_556
O3 O21 U1 69.9(3) . .
O3 O21 U4 69.7(3) . .
U1 O21 U4 119.8(2) . .
U1 O22 Na5 154.6(5) . .
U3 O23 Na2 154.5(3) . .
O26 O24 U8 74.7(3) . .
O26 O24 U6 74.1(3) . .
U8 O24 U6 124.4(3) . .
O30 O25 U8 74.2(3) . .
O30 O25 U7 73.9(3) . .
U8 O25 U7 123.7(3) . .
O30 O25 Na7 103.8(4) . .
U8 O25 Na7 119.2(3) . .
U7 O25 Na7 112.7(3) . .
O24 O26 U8 69.0(3) . .
O24 O26 U6 69.8(3) . .
U8 O26 U6 118.5(2) . .
U6 O27 Na1 152.6(5) . .
U5 O28 Na2 153.4(3) . .
U2 O29 Na5 151.4(5) . 5
O25 O30 U8 69.6(3) . .
O25 O30 U7 70.1(3) . .
U8 O30 U7 118.9(3) . .
U8 O31 Na1 155.5(4) . .
U2 O32 U7 107.7(2) . .
U7 O33 Na1 154.1(5) . .
Na1 O35 Na5 99.9(4) . 5
Na1 O35 Na2 100.4(4) . 5
Na5 O35 Na2 99.7(4) 5 5
Na5 O36 Na2 99.8(4) . .
Na5 O36 Na1 103.7(4) . .
Na2 O36 Na1 96.9(4) . .
Li1 O37 Na4 92.2(6) . .
Li1 O38 Na4 85.1(3) . .
Na3 O39 Na4 93.9(3) . 2_656
Na4 O40 Na3 96.1(3) . 2_656
Na4 O40 Na8 133.4(4) . 8
Na3 O40 Na8 92.7(3) 2_656 8
Na4 O44 Na6 114.3(5) . .
O38 Li1 O38 131.6(14) . 2_656
O38 Li1 O37 94.3(3) . .
O38 Li1 O37 114.2(4) 2_656 .
O38 Li1 O37 114.2(4) . 2_656
O38 Li1 O37 94.3(3) 2_656 2_656
O37 Li1 O37 107.5(13) . 2_656
O38 Li1 Na4 56.1(3) . .
O38 Li1 Na4 115.6(6) 2_656 .
O37 Li1 Na4 48.9(2) . .
O37 Li1 Na4 147.1(9) 2_656 .
O38 Li1 Na4 115.6(6) . 2_656
O38 Li1 Na4 56.1(3) 2_656 2_656
O37 Li1 Na4 147.1(9) . 2_656
O37 Li1 Na4 48.9(2) 2_656 2_656
Na4 Li1 Na4 162.3(10) . 2_656

loop_
_geom_bond_atom_site_label_1
_geom_bond_atom_site_label_2
_geom_bond_distance
_geom_bond_site_symmetry_2
U1 O22 1.794(8) .
U1 O18 1.819(8) .
U1 O3 2.361(6) .
U1 O3 2.361(6) 6
U1 O5 2.388(6) 6
U1 O5 2.388(6) .
U1 O21 2.411(6) .
U1 O21 2.411(6) 6
U1 U6 3.9075(7) .
U1 Na5 4.149(7) .
U2 O29 1.799(8) .
U2 O12 1.817(8) .
U2 O6 2.364(6) 5
U2 O6 2.364(6) 2
U2 O32 2.394(6) 6
U2 O32 2.394(6) .
U2 O16 2.415(6) 5
U2 O16 2.415(6) 2
U2 U7 3.8945(7) .
U2 Na5 4.151(8) 5
U3 O23 1.790(6) .
U3 O11 1.830(6) .
U3 O4 2.349(6) 2
U3 O17 2.348(6) .
U3 O2 2.363(6) .
U3 O7 2.392(6) .
U3 O9 2.402(6) .
U3 O13 2.424(6) .
U3 U8 3.8809(5) .
U3 Na6 3.966(7) 7
U3 Na2 4.086(4) .
U4 O19 1.794(6) .
U4 O20 1.816(6) .
U4 O6 2.352(6) .
U4 O3 2.363(6) .
U4 O1 2.382(6) .
U4 O14 2.400(6) .
U4 O16 2.409(6) .
U4 O21 2.419(6) .
U4 U5 3.8769(5) .
U4 Na3 3.965(4) .
U4 Na5 4.092(5) .
U5 O28 1.789(6) .
U5 O10 1.817(6) .
U5 O4 2.362(6) .
U5 O17 2.364(6) .
U5 O1 2.399(6) .
U5 O14 2.406(6) .
U5 O7 2.406(6) 2
U5 O13 2.412(6) .
U5 Na3 4.039(4) 7_556
U5 Na2 4.147(4) .
U6 O27 1.797(8) .
U6 O8 1.814(9) .
U6 O24 2.366(6) 6
U6 O24 2.366(6) .
U6 O5 2.391(6) .
U6 O5 2.391(6) 6
U6 O26 2.424(6) 6
U6 O26 2.424(6) .
U7 O34 1.788(9) .
U7 O33 1.794(9) .
U7 O25 2.375(6) .
U7 O25 2.375(6) 6
U7 O30 2.426(6) .
U7 O30 2.426(6) 6
U7 O32 2.429(6) .
U7 O32 2.429(6) 6
U7 Na1 4.104(7) .
U8 O31 1.785(6) .
U8 O15 1.810(6) .
U8 O24 2.341(6) .
U8 O25 2.355(6) .
U8 O2 2.394(6) .
U8 O9 2.399(6) .
U8 O30 2.417(6) .
U8 O26 2.420(6) .
U8 Na6 4.043(7) 7
U8 Na1 4.084(4) .
Na1 O31 2.391(7) 6
Na1 O31 2.391(7) .
Na1 O33 2.414(11) .
Na1 O27 2.493(11) .
Na1 O35 2.574(12) .
Na1 O35 2.574(12) 6
Na1 O36 2.684(12) .
Na1 O36 2.684(12) 6
Na1 Na5 3.954(10) 5
Na1 Na2 3.998(6) 5
Na1 Na2 3.998(6) .
Na1 U8 4.084(4) 6
Na2 O23 2.397(7) .
Na2 O23 2.397(7) 2
Na2 O28 2.470(7) .
Na2 O28 2.470(7) 2
Na2 O35 2.631(11) 6
Na2 O35 2.631(11) 5
Na2 O36 2.660(11) 2
Na2 O36 2.660(11) .
Na2 Na5 3.990(6) 5
Na2 Na5 3.990(6) .
Na2 Na1 3.998(6) 5
Na3 O43 2.344(10) .
Na3 O20 2.371(7) .
Na3 O41 2.393(10) .
Na3 O39 2.406(9) .
Na3 O40 2.432(9) 2_656
Na3 O10 2.523(8) 7_556
Na3 Na4 3.520(6) 2_656
Na3 Na8 3.923(10) 7_556
Na3 U5 4.039(4) 7_556
Na4 O40 2.299(9) .
Na4 O37 2.353(8) .
Na4 O42 2.381(11) .
Na4 O39 2.413(9) 2_656
Na4 O44 2.427(13) .
Na4 O38 2.599(10) .
Na4 Li1 3.119(6) .
Na4 Na3 3.520(6) 2_656
Na5 O19 2.408(7) .
Na5 O19 2.408(7) 6
Na5 O22 2.456(11) .
Na5 O29 2.481(11) 5
Na5 O36 2.555(11) 6
Na5 O36 2.555(11) .
Na5 O35 2.590(12) 2
Na5 O35 2.590(12) 5
Na5 Na1 3.954(10) 5
Na5 Na2 3.990(6) 5
Na6 O2 2.761(9) .
Na6 O11 2.784(9) 7
Na6 O44 2.830(14) .
Na6 O15 2.907(10) 7
Na6 Na6 3.251(15) 7
Na6 U3 3.966(7) 7
Na6 U8 4.043(7) 7
Na7 O45 2.12(2) .
Na7 O25 2.766(10) .
Na7 O12 2.976(10) 5_554
Na7 Na7 3.549(16) 6
Na8 O1 2.685(10) .
Na8 O47 2.923(13) 1_556
Na8 O20 2.938(10) 7_556
Na8 O40 2.966(13) 8_455
Na8 Na8 3.392(18) 7_556
Na8 Na3 3.923(10) 7_556
O3 O21 1.496(8) .
O4 O7 1.476(8) 2
O4 U3 2.349(6) 2
O6 O16 1.478(8) .
O6 U2 2.364(6) 5
O7 O4 1.476(8) 2
O7 U5 2.406(6) 2
O10 Na3 2.523(8) 7_556
O11 Na6 2.784(9) 7
O12 Na7 2.976(10) 5_554
O12 Na7 2.976(10) 2_554
O13 O17 1.488(8) .
O15 Na6 2.907(10) 7
O16 U2 2.415(6) 5
O20 Na8 2.938(10) 7_556
O24 O26 1.486(8) .
O25 O30 1.486(8) .
O29 Na5 2.481(11) 5
O35 Na5 2.590(12) 5
O35 Na2 2.631(11) 5
O37 Li1 1.959(17) .
O38 Li1 1.961(13) .
O39 Na4 2.413(9) 2_656
O40 Na3 2.432(9) 2_656
O40 Na8 2.966(13) 8
O47 Na8 2.923(13) 1_554
O51 O56 1.03(2) .
O55A O55B 1.33(3) .
Li1 O38 1.961(13) 2_656
Li1 O37 1.959(17) 2_656
Li1 Na4 3.119(6) 2_656
